data_1553716
loop_
_publ_author_name
'Ueda, Akira'
'Mori, Hatsumi'

_publ_section_title
;
 A phenol-fused tetrathiafulvalene: modulation of hydrogen-bond patterns
 and electrical conductivity in the charge-transfer salt
;
_journal_issue 3
_journal_name_full 'Materials Chemistry Frontiers'
_journal_page_first 566
_journal_paper_doi 10.1039/C7QM00574A
_journal_volume 2
_journal_year 2018
_chemical_formula_moiety 'C12 H8 O S6'
_chemical_formula_sum 'C12 H8 O S6'
_chemical_formula_weight 360.55
_chemical_melting_point 387.5(5)
_space_group_crystal_system monoclinic
_space_group_IT_number 14
_space_group_name_Hall '-P 2ybc'
_space_group_name_H-M_alt 'P 1 21/c 1'
_atom_sites_solution_hydrogens geom
_atom_sites_solution_primary direct
_atom_sites_solution_secondary difmap
_audit_update_record
;
2018-01-11 deposited with the CCDC.
2018-01-22 downloaded from the CCDC.
;
_cell_angle_alpha 90.0000
_cell_angle_beta 92.537(5)
_cell_angle_gamma 90.0000
_cell_formula_units_Z 4
_cell_length_a 12.369(5)
_cell_length_b 11.196(4)
_cell_length_c 10.011(4)
_cell_measurement_reflns_used 2329
_cell_measurement_temperature 273
_cell_measurement_theta_max 27.46
_cell_measurement_theta_min 3.14
_cell_volume 1385.0(9)
_computing_cell_refinement CrystalClear
_computing_data_collection 'CrystalClear (Rigaku Inc., 2008)'
_computing_data_reduction CrystalClear
_computing_molecular_graphics 'CrystalStructure 4.2.4'
_computing_publication_material 'CrystalStructure 4.2.4 (Rigaku, 2016)'
_computing_structure_refinement 'SHELXL97 (Sheldrick, 2008)'
_computing_structure_solution 'SIR2004 (Burla, et al., 2005)'
_diffrn_ambient_temperature 273
_diffrn_detector_area_resol_mean 7.314
_diffrn_measured_fraction_theta_full 0.991
_diffrn_measured_fraction_theta_max 0.991
_diffrn_measurement_device_type 'Rigaku Mercury70'
_diffrn_measurement_method \w
_diffrn_radiation_type 'Mo K\a'
_diffrn_radiation_wavelength 0.71073
_diffrn_reflns_av_R_equivalents 0.1460
_diffrn_reflns_Laue_measured_fraction_full 0.000
_diffrn_reflns_Laue_measured_fraction_max 0.000
_diffrn_reflns_limit_h_max 16
_diffrn_reflns_limit_h_min -15
_diffrn_reflns_limit_k_max 12
_diffrn_reflns_limit_k_min -14
_diffrn_reflns_limit_l_max 12
_diffrn_reflns_limit_l_min -12
_diffrn_reflns_number 10347
_diffrn_reflns_point_group_measured_fraction_full 0.000
_diffrn_reflns_point_group_measured_fraction_max 0.000
_diffrn_reflns_theta_full 27.470
_diffrn_reflns_theta_max 27.470
_diffrn_reflns_theta_min 3.143
_diffrn_standards_number 0
_exptl_absorpt_coefficient_mu 0.972
_exptl_absorpt_correction_type none
_exptl_crystal_colour yellow
_exptl_crystal_density_diffrn 1.729
_exptl_crystal_density_method 'not measured'
_exptl_crystal_description platelet
_exptl_crystal_F_000 736.00
_exptl_crystal_recrystallization_method 'Re-crystallisation from solvent: methanol'
_exptl_crystal_size_max 0.200
_exptl_crystal_size_mid 0.150
_exptl_crystal_size_min 0.030
_refine_diff_density_max 0.70
_refine_diff_density_min -0.46
_refine_ls_extinction_method none
_refine_ls_goodness_of_fit_ref 1.010
_refine_ls_hydrogen_treatment constr
_refine_ls_number_parameters 184
_refine_ls_number_reflns 3146
_refine_ls_number_restraints 0
_refine_ls_R_factor_all 0.1661
_refine_ls_R_factor_gt 0.0819
_refine_ls_shift/su_max 0.003
_refine_ls_structure_factor_coef Fsqd
_refine_ls_weighting_details 'w = 1/[\s^2^(Fo^2^)+(0.0787P)^2^] where P=(Fo^2^+2Fc^2^)/3'
_refine_ls_weighting_scheme calc
_refine_ls_wR_factor_gt 0.1724
_refine_ls_wR_factor_ref 0.2098
_reflns_number_gt 1601
_reflns_number_total 3146
_reflns_threshold_expression F^2^>2.0\s(F^2^)
_cod_data_source_file c7qm00574a1.cif
_cod_data_source_block AU3527_0deg
_cod_depositor_comments
;
The following automatic conversions were performed:

data item '_chemical_melting_point' value '387-388' was changed to
'387.5(5)' -- the average value was taken and precision was
estimated.

Automatic conversion script
Id: cif_fix_values 6909 2019-04-08 15:41:33Z antanas 
;
_cod_original_cell_volume 1385.1(9)
_cod_database_code 1553716

loop_
_space_group_symop_id
_space_group_symop_operation_xyz
1 +X,+Y,+Z
2 -X,1/2+Y,1/2-Z
3 -X,-Y,-Z
4 +X,-1/2-Y,-1/2+Z

loop_
_atom_site_label
_atom_site_type_symbol
_atom_site_fract_x
_atom_site_fract_y
_atom_site_fract_z
_atom_site_U_iso_or_equiv
_atom_site_adp_type
_atom_site_occupancy
_atom_site_symmetry_multiplicity
_atom_site_calc_flag
_atom_site_refinement_flags
_atom_site_disorder_assembly
_atom_site_disorder_group
S1 S 0.44788(14) 0.50143(14) 0.71901(17) 0.0372(5) Uani 1 1 d . . .
S2 S 0.53714(15) 0.28907(14) 0.58469(19) 0.0406(5) Uani 1 1 d . . .
S3 S 0.24372(13) 0.49957(14) 0.49360(17) 0.0372(5) Uani 1 1 d . . .
S4 S 0.33696(15) 0.28451(14) 0.37328(19) 0.0417(5) Uani 1 1 d . . .
S5 S 0.02710(16) 0.46172(19) 0.3483(2) 0.0553(6) Uani 1 1 d . . .
S6 S 0.1340(2) 0.21148(17) 0.2299(3) 0.0714(8) Uani 1 1 d . . .
O1 O 0.7671(5) 0.4709(6) 1.0700(7) 0.050(2) Uani 0.743(10) 1 d P A 1
H1A H 0.7571 0.5430 1.0775 0.060 Uiso 0.743(10) 1 calc PR A 1
O2 O 0.8444(19) 0.2865(19) 0.949(3) 0.075(9) Uani 0.257(10) 1 d P A 2
H2A H 0.8948 0.3311 0.9326 0.090 Uiso 0.257(10) 1 calc PR A 2
C1 C 0.5654(5) 0.4367(5) 0.7944(7) 0.0325(15) Uani 1 1 d . . .
C2 C 0.6187(5) 0.4848(5) 0.9074(6) 0.0344(15) Uani 1 1 d . A .
H1 H 0.5919 0.5524 0.9486 0.041 Uiso 1 1 calc R . .
C3 C 0.7122(6) 0.4300(6) 0.9572(7) 0.0425(18) Uani 1 1 d . . .
H3 H 0.7479 0.4604 1.0335 0.051 Uiso 0.257(10) 1 calc PR A 2
C4 C 0.7529(6) 0.3312(6) 0.8953(7) 0.0429(18) Uani 1 1 d . A .
H4 H 0.8163 0.2963 0.9301 0.051 Uiso 0.743(10) 1 calc PR A 1
C5 C 0.7023(6) 0.2832(6) 0.7839(7) 0.0421(18) Uani 1 1 d . . .
H2 H 0.7310 0.2167 0.7424 0.050 Uiso 1 1 calc R A .
C6 C 0.6060(5) 0.3361(5) 0.7330(6) 0.0298(14) Uani 1 1 d . A .
C7 C 0.4296(5) 0.3928(5) 0.5930(6) 0.0324(15) Uani 1 1 d . . .
C8 C 0.3488(5) 0.3908(5) 0.5032(7) 0.0331(15) Uani 1 1 d . . .
C9 C 0.1565(5) 0.4099(6) 0.3922(7) 0.0385(17) Uani 1 1 d . . .
C10 C 0.2003(6) 0.3120(6) 0.3380(7) 0.0409(18) Uani 1 1 d . . .
C11 C 0.0274(6) 0.4263(7) 0.1721(8) 0.055(2) Uani 1 1 d . . .
H11A H -0.0382 0.4580 0.1287 0.066 Uiso 1 1 calc R . .
H11B H 0.0882 0.4665 0.1338 0.066 Uiso 1 1 calc R . .
C12 C 0.0342(8) 0.2987(7) 0.1418(10) 0.073(3) Uani 1 1 d . . .
H12A H 0.0461 0.2909 0.0471 0.088 Uiso 1 1 calc R . .
H12B H -0.0358 0.2636 0.1572 0.088 Uiso 1 1 calc R . .

loop_
_atom_site_aniso_label
_atom_site_aniso_U_11
_atom_site_aniso_U_22
_atom_site_aniso_U_33
_atom_site_aniso_U_23
_atom_site_aniso_U_13
_atom_site_aniso_U_12
S1 0.0355(10) 0.0364(10) 0.0392(10) -0.0043(8) -0.0060(8) 0.0056(8)
S2 0.0345(10) 0.0413(11) 0.0452(11) -0.0077(8) -0.0078(8) 0.0049(8)
S3 0.0368(10) 0.0334(10) 0.0406(10) -0.0051(8) -0.0065(8) 0.0028(8)
S4 0.0351(10) 0.0410(11) 0.0481(12) -0.0131(8) -0.0068(8) 0.0056(8)
S5 0.0387(11) 0.0762(14) 0.0499(13) -0.0136(10) -0.0111(9) 0.0210(10)
S6 0.0622(16) 0.0557(14) 0.0926(19) -0.0296(12) -0.0371(14) 0.0067(11)
O1 0.035(4) 0.057(5) 0.057(5) -0.016(3) -0.019(3) 0.002(3)
O2 0.048(16) 0.080(18) 0.09(2) 0.023(14) -0.017(14) -0.002(12)
C1 0.025(3) 0.033(4) 0.040(4) 0.001(3) -0.001(3) 0.003(3)
C2 0.034(4) 0.034(4) 0.035(4) -0.004(3) -0.001(3) -0.004(3)
C3 0.031(4) 0.059(5) 0.036(4) -0.001(3) -0.003(3) -0.002(4)
C4 0.030(4) 0.044(4) 0.054(5) -0.001(4) -0.014(3) -0.002(3)
C5 0.044(4) 0.033(4) 0.049(5) 0.001(3) -0.002(4) 0.001(3)
C6 0.024(3) 0.029(3) 0.036(4) 0.002(3) -0.001(3) -0.002(3)
C7 0.031(4) 0.034(4) 0.032(4) 0.000(3) 0.002(3) -0.001(3)
C8 0.034(4) 0.029(4) 0.036(4) -0.006(3) 0.001(3) -0.003(3)
C9 0.036(4) 0.044(4) 0.035(4) 0.000(3) -0.004(3) 0.002(3)
C10 0.035(4) 0.040(4) 0.046(4) -0.003(3) -0.017(3) 0.006(3)
C11 0.044(5) 0.077(6) 0.044(5) -0.001(4) -0.013(4) 0.001(4)
C12 0.066(7) 0.079(7) 0.072(7) -0.018(5) -0.034(5) 0.015(5)

loop_
_atom_type_symbol
_atom_type_description
_atom_type_scat_dispersion_real
_atom_type_scat_dispersion_imag
_atom_type_scat_source
C C 0.0033 0.0016
;
International Tables for Crystallography
(Vol. C, Tables 4.2.6.8 and 6.1.1.4)
;
H H 0.0000 0.0000
;
International Tables for Crystallography
(Vol. C, Table 6.1.1.4)
;
O O 0.0106 0.0060
;
International Tables for Crystallography
(Vol. C, Tables 4.2.6.8 and 6.1.1.4)
;
S S 0.1246 0.1234
;
International Tables for Crystallography
(Vol. C, Tables 4.2.6.8 and 6.1.1.4)
;

loop_
_geom_angle_atom_site_label_1
_geom_angle_atom_site_label_2
_geom_angle_atom_site_label_3
_geom_angle
C7 S1 C1 95.7(3)
C6 S2 C7 95.8(3)
C9 S3 C8 93.9(3)
C10 S4 C8 94.5(3)
C9 S5 C11 97.6(3)
C10 S6 C12 104.5(3)
C3 O1 H1A 109.5
C4 O2 H2A 109.5
C6 C1 C2 120.4(6)
C6 C1 S1 116.8(5)
C2 C1 S1 122.7(5)
C3 C2 C1 118.7(6)
C3 C2 H1 120.7
C1 C2 H1 120.7
O1 C3 C4 117.5(6)
O1 C3 C2 121.7(7)
C4 C3 C2 120.8(6)
O1 C3 H3 2.1
C4 C3 H3 119.6
C2 C3 H3 119.6
O2 C4 C5 122.1(14)
O2 C4 C3 116.4(14)
C5 C4 C3 121.5(7)
O2 C4 H4 3.0
C5 C4 H4 119.3
C3 C4 H4 119.3
C4 C5 C6 118.7(6)
C4 C5 H2 120.7
C6 C5 H2 120.7
C1 C6 C5 120.0(6)
C1 C6 S2 116.5(5)
C5 C6 S2 123.4(5)
C8 C7 S1 124.8(5)
C8 C7 S2 120.4(5)
S1 C7 S2 114.5(3)
C7 C8 S4 123.5(5)
C7 C8 S3 123.8(5)
S4 C8 S3 112.6(4)
C10 C9 S5 123.4(5)
C10 C9 S3 116.7(5)
S5 C9 S3 119.3(4)
C9 C10 S4 117.8(5)
C9 C10 S6 126.1(5)
S4 C10 S6 116.1(4)
C12 C11 S5 114.7(6)
C12 C11 H11A 108.6
S5 C11 H11A 108.6
C12 C11 H11B 108.6
S5 C11 H11B 108.6
H11A C11 H11B 107.6
C11 C12 S6 118.6(6)
C11 C12 H12A 107.7
S6 C12 H12A 107.7
C11 C12 H12B 107.7
S6 C12 H12B 107.7
H12A C12 H12B 107.1

loop_
_geom_bond_atom_site_label_1
_geom_bond_atom_site_label_2
_geom_bond_distance
S1 C7 1.760(6)
S1 C1 1.764(6)
S2 C6 1.760(6)
S2 C7 1.770(6)
S3 C9 1.762(7)
S3 C8 1.781(6)
S4 C10 1.739(7)
S4 C8 1.764(6)
S5 C9 1.741(7)
S5 C11 1.808(8)
S6 C10 1.741(7)
S6 C12 1.778(8)
O1 C3 1.370(9)
O1 H1A 0.8200
O2 C4 1.33(2)
O2 H2A 0.8200
C1 C6 1.387(9)
C1 C2 1.392(8)
C2 C3 1.382(9)
C2 H1 0.9300
C3 C4 1.375(10)
C3 H3 0.9300
C4 C5 1.365(9)
C4 H4 0.9300
C5 C6 1.406(9)
C5 H2 0.9300
C7 C8 1.315(9)
C9 C10 1.348(9)
C11 C12 1.464(10)
C11 H11A 0.9700
C11 H11B 0.9700
C12 H12A 0.9700
C12 H12B 0.9700

loop_
_geom_hbond_atom_site_label_D
_geom_hbond_atom_site_label_H
_geom_hbond_atom_site_label_A
_geom_hbond_distance_DA
_geom_hbond_distance_DH
_geom_hbond_distance_HA
_geom_hbond_angle_DHA
_geom_hbond_publ_flag
O1 H3 O2 2.60(2) 0.442 2.455 104.3 no
O2 H4 O1 2.60(2) 0.402 2.496 100.6 no

loop_
_geom_torsion_atom_site_label_1
_geom_torsion_atom_site_label_2
_geom_torsion_atom_site_label_3
_geom_torsion_atom_site_label_4
_geom_torsion
C7 S1 C1 C6 3.5(6)
C7 S1 C1 C2 -178.7(6)
C6 C1 C2 C3 -0.3(10)
S1 C1 C2 C3 -178.1(5)
C1 C2 C3 O1 -178.4(7)
C1 C2 C3 C4 1.1(11)
O1 C3 C4 O2 -2.1(16)
C2 C3 C4 O2 178.4(13)
O1 C3 C4 C5 178.8(7)
C2 C3 C4 C5 -0.6(12)
O2 C4 C5 C6 -179.6(14)
C3 C4 C5 C6 -0.6(11)
C2 C1 C6 C5 -0.9(10)
S1 C1 C6 C5 177.0(5)
C2 C1 C6 S2 -175.9(5)
S1 C1 C6 S2 2.0(7)
C4 C5 C6 C1 1.4(10)
C4 C5 C6 S2 176.0(5)
C7 S2 C6 C1 -6.3(6)
C7 S2 C6 C5 178.9(6)
C1 S1 C7 C8 177.8(6)
C1 S1 C7 S2 -7.7(4)
C6 S2 C7 C8 -176.6(6)
C6 S2 C7 S1 8.5(4)
S1 C7 C8 S4 176.7(3)
S2 C7 C8 S4 2.4(8)
S1 C7 C8 S3 0.4(9)
S2 C7 C8 S3 -173.9(3)
C10 S4 C8 C7 163.0(6)
C10 S4 C8 S3 -20.3(4)
C9 S3 C8 C7 -163.1(6)
C9 S3 C8 S4 20.2(4)
C11 S5 C9 C10 -36.8(7)
C11 S5 C9 S3 133.4(4)
C8 S3 C9 C10 -12.4(6)
C8 S3 C9 S5 176.7(4)
S5 C9 C10 S4 170.5(4)
S3 C9 C10 S4 0.0(8)
S5 C9 C10 S6 -7.2(10)
S3 C9 C10 S6 -177.6(4)
C8 S4 C10 C9 12.5(7)
C8 S4 C10 S6 -169.6(4)
C12 S6 C10 C9 29.9(9)
C12 S6 C10 S4 -147.7(5)
C9 S5 C11 C12 64.4(7)
S5 C11 C12 S6 -48.1(10)
C10 S6 C12 C11 0.6(10)
